data_7207912
loop_
_publ_author_name
'Wei, Qiang'
'Yang, Dali'
'Larson, Toti Eric'
'Kinnibrugh, Tiffany L.'
'Zou, Ruqiang'
'Henson, Neil J.'
'Timofeeva, Tatiana'
'Xu, Hongwu'
'Zhao, Yusheng'
'Mattes, Benjamin R.'

_publ_section_title
;
 Kinetic hysteresis in gas adsorption behavior for a rigid MOF arising
 from zig-zag channel structures
;
_journal_issue 20
_journal_name_full 'Journal of Materials Chemistry'
_journal_page_first 10166
_journal_paper_doi 10.1039/c2jm15860d
_journal_volume 22
_journal_year 2012
_chemical_formula_sum 'C16 H8 N8 O6.3 Zn2'
_chemical_formula_weight 543.88
_chemical_name_common ZnTBC
_chemical_name_systematic
;
?
;
_space_group_IT_number 2
_symmetry_cell_setting triclinic
_symmetry_space_group_name_Hall '-P 1'
_symmetry_space_group_name_H-M 'P -1'
_atom_sites_solution_hydrogens geom
_atom_sites_solution_primary direct
_atom_sites_solution_secondary difmap
_audit_creation_method SHELXL-97
_cell_angle_alpha 101.826(10)
_cell_angle_beta 96.500(10)
_cell_angle_gamma 106.425(7)
_cell_formula_units_Z 2
_cell_length_a 6.791(3)
_cell_length_b 9.604(4)
_cell_length_c 17.722(10)
_cell_measurement_reflns_used 2176
_cell_measurement_temperature 110(2)
_cell_measurement_theta_max 25.04
_cell_measurement_theta_min 2.28
_cell_volume 1067.0(9)
_computing_cell_refinement 'Bruker SAINT'
_computing_data_collection 'Bruker APEX2'
_computing_data_reduction 'Bruker SAINT'
_computing_molecular_graphics 'Bruker SHELXTL'
_computing_publication_material 'Bruker SHELXTL'
_computing_structure_refinement 'SHELXL-97 (Sheldrick, 1997)'
_computing_structure_solution 'SHELXS-97 (Sheldrick, 1990)'
_diffrn_ambient_temperature 110(2)
_diffrn_measured_fraction_theta_full 0.985
_diffrn_measured_fraction_theta_max 0.985
_diffrn_measurement_device_type 'Bruker APEX-II CCD'
_diffrn_measurement_method '\f and \w scans'
_diffrn_radiation_monochromator graphite
_diffrn_radiation_source 'fine-focus sealed tube'
_diffrn_radiation_type MoK\a
_diffrn_radiation_wavelength 0.71073
_diffrn_reflns_av_R_equivalents 0.1083
_diffrn_reflns_av_sigmaI/netI 0.1034
_diffrn_reflns_limit_h_max 8
_diffrn_reflns_limit_h_min -8
_diffrn_reflns_limit_k_max 11
_diffrn_reflns_limit_k_min -11
_diffrn_reflns_limit_l_max 21
_diffrn_reflns_limit_l_min -21
_diffrn_reflns_number 11188
_diffrn_reflns_theta_full 25.04
_diffrn_reflns_theta_max 25.04
_diffrn_reflns_theta_min 2.28
_diffrn_standards_number 0
_exptl_absorpt_coefficient_mu 2.3
_exptl_absorpt_correction_type none
_exptl_crystal_colour Colorless
_exptl_crystal_density_diffrn 1.693
_exptl_crystal_density_meas ?
_exptl_crystal_density_method 'not measured'
_exptl_crystal_description Plate
_exptl_crystal_F_000 540.8
_exptl_crystal_size_max 0.5
_exptl_crystal_size_mid 0.3
_exptl_crystal_size_min 0.2
_refine_diff_density_max 5.278
_refine_diff_density_min -1.770
_refine_diff_density_rms 0.247
_refine_ls_extinction_coef 0.006(3)
_refine_ls_extinction_expression Fc^*^=kFc[1+0.001xFc^2^\l^3^/sin(2\q)]^-1/4^
_refine_ls_extinction_method SHELXL
_refine_ls_goodness_of_fit_ref 1.040
_refine_ls_hydrogen_treatment mixed
_refine_ls_matrix_type full
_refine_ls_number_parameters 271
_refine_ls_number_reflns 3759
_refine_ls_number_restraints 0
_refine_ls_restrained_S_all 1.040
_refine_ls_R_factor_all 0.1311
_refine_ls_R_factor_gt 0.1051
_refine_ls_shift/su_max 0.033
_refine_ls_shift/su_mean 0.001
_refine_ls_structure_factor_coef Fsqd
_refine_ls_weighting_details 'calc w=1/[\s^2^(Fo^2^)+(0.1577P)^2^+14.8742P] where P=(Fo^2^+2Fc^2^)/3'
_refine_ls_weighting_scheme calc
_refine_ls_wR_factor_gt 0.2687
_refine_ls_wR_factor_ref 0.2864
_reflns_number_gt 2643
_reflns_number_total 3759
_reflns_threshold_expression >2sigma(I)
_cod_data_source_file c2jm15860d.txt
_cod_data_source_block ZnTBC
_cod_depositor_comments
;
The following automatic conversions were performed:

'_symmetry_cell_setting' value 'Triclinic' changed to 'triclinic'
according to /home/saulius/struct/CIF-dictionaries/cif_core.dic
dictionary named 'cif_core.dic' version 2.4.1 from 2010-06-29.

Automatic conversion script
Id: cif_fix_values 1715 2011-07-08 13:25:40Z adriana 

The following automatic conversions were performed:

'_exptl_crystal_density_meas' value 'not measured' was changed to '?'
- the value is perceived as not measured.

Automatic conversion script
Id: cif_fix_values 3008 2015-01-20 13:52:24Z robertas 
;
_cod_original_cell_volume 1066.9(9)
_cod_original_sg_symbol_H-M P-1
_cod_database_code 7207912

loop_
_symmetry_equiv_pos_as_xyz
'x, y, z'
'-x, -y, -z'

loop_
_atom_site_label
_atom_site_type_symbol
_atom_site_fract_x
_atom_site_fract_y
_atom_site_fract_z
_atom_site_U_iso_or_equiv
_atom_site_adp_type
_atom_site_occupancy
_atom_site_symmetry_multiplicity
_atom_site_calc_flag
_atom_site_refinement_flags
Zn1 Zn 0.92349(19) 0.46284(14) 0.75074(7) 0.0179(5) Uani 1 1 d .
Zn2 Zn 0.84143(19) 0.80966(14) 0.74932(7) 0.0178(5) Uani 1 1 d .
C2 C 0.939(2) 0.1907(13) 0.8705(6) 0.026(3) Uani 1 1 d .
C8 C 0.9391(17) 0.6922(13) 0.8807(7) 0.022(3) Uani 1 1 d .
C5 C 0.9780(18) 0.7321(13) 0.9668(6) 0.020(2) Uani 1 1 d .
C4 C 1.124(2) 0.8714(14) 1.0086(7) 0.028(3) Uani 1 1 d .
H4 H 1.1913 0.9383 0.9815 0.033 Uiso 1 1 calc R
C6 C 0.878(2) 0.6341(14) 1.0090(7) 0.027(3) Uani 1 1 d .
H6 H 0.7818 0.5420 0.9821 0.032 Uiso 1 1 calc R
C7 C 1.0807(19) 0.3276(13) 0.9095(7) 0.025(3) Uani 1 1 d .
H7 H 1.1477 0.3935 0.8817 0.030 Uiso 1 1 calc R
C3 C 0.834(2) 0.0914(13) 0.9101(7) 0.026(3) Uani 1 1 d .
H3 H 0.7355 0.0008 0.8826 0.031 Uiso 1 1 calc R
O1 O 0.9910(12) 0.7974(9) 0.8473(4) 0.0233(18) Uani 1 1 d .
O2 O 0.8522(12) 0.5554(9) 0.8465(4) 0.0199(17) Uani 1 1 d .
N1 N 0.884(2) 0.2450(11) 0.7385(6) 0.038(3) Uani 1 1 d .
C1 C 0.892(2) 0.1502(14) 0.7830(7) 0.031(3) Uani 1 1 d .
C16 C 0.8092(17) 0.5674(13) 0.6172(6) 0.020(2) Uani 1 1 d .
C9 C 1.3634(16) 0.6178(12) 0.7180(6) 0.018(2) Uani 1 1 d .
C12 C 0.6767(18) 0.3689(15) 0.4917(7) 0.026(3) Uani 1 1 d .
H12 H 0.6464 0.2984 0.5212 0.032 Uiso 1 1 calc R
C14 C 0.8129(17) 0.6244(14) 0.4867(6) 0.022(3) Uani 1 1 d .
H14 H 0.8702 0.7255 0.5124 0.026 Uiso 1 1 calc R
C11 C 0.6317(18) 0.3221(14) 0.4096(7) 0.026(3) Uani 1 1 d .
H11 H 0.5700 0.2213 0.3841 0.031 Uiso 1 1 calc R
C13 C 0.7650(16) 0.5179(13) 0.5288(6) 0.019(2) Uani 1 1 d .
N5 N 1.2292(15) 0.5717(11) 0.7634(5) 0.024(2) Uani 1 1 d .
O3 O 0.7715(12) 0.4651(9) 0.6517(5) 0.0244(18) Uani 1 1 d .
O4 O 0.8781(13) 0.7061(9) 0.6488(5) 0.0269(19) Uani 1 1 d .
N7 N 1.5175(15) 0.7224(12) 0.8394(5) 0.027(2) Uani 1 1 d .
N6 N 1.3296(15) 0.6399(12) 0.8402(5) 0.025(2) Uani 1 1 d .
O10 O 1.215(6) 0.936(4) 0.745(2) 0.243(15) Uiso 1 1 d .
C21 C 0.7753(19) 0.5798(13) 0.4064(7) 0.026(3) Uiso 1 1 d .
H21 H 0.8130 0.6509 0.3777 0.031 Uiso 1 1 calc R
C20 C 0.6814(17) 0.4296(12) 0.3674(6) 0.018(2) Uiso 1 1 d .
N2 N 0.835(2) 0.1644(16) 0.6654(9) 0.059(4) Uiso 1 1 d .
N3 N 0.815(3) 0.0283(18) 0.6666(10) 0.068(4) Uiso 1 1 d .
N8 N 1.5462(15) 0.7115(12) 0.7632(5) 0.025(2) Uani 1 1 d .
N4 N 0.847(2) 0.0127(12) 0.7383(6) 0.041(3) Uani 1 1 d .
O11 O 0.698(6) 0.958(4) 0.441(2) 0.15(2) Uiso 0.62(6) 1 d P
O12 O 0.943(5) 0.986(3) 0.4779(17) 0.030(11) Uiso 0.28(3) 1 d P
O13 O 0.819(5) 0.948(3) 0.3797(19) 0.066(14) Uiso 0.40(4) 1 d P

loop_
_atom_site_aniso_label
_atom_site_aniso_U_11
_atom_site_aniso_U_22
_atom_site_aniso_U_33
_atom_site_aniso_U_23
_atom_site_aniso_U_13
_atom_site_aniso_U_12
Zn1 0.0206(8) 0.0259(8) 0.0089(7) 0.0027(5) -0.0007(5) 0.0124(6)
Zn2 0.0201(8) 0.0255(8) 0.0082(7) -0.0002(5) -0.0019(5) 0.0128(6)
C2 0.048(8) 0.020(6) 0.010(6) -0.001(5) 0.003(5) 0.014(6)
C8 0.011(5) 0.031(7) 0.026(6) 0.008(5) 0.001(5) 0.013(5)
C5 0.025(6) 0.032(6) 0.005(5) -0.001(4) -0.004(4) 0.020(5)
C4 0.036(7) 0.037(7) 0.014(6) 0.008(5) 0.003(5) 0.018(6)
C6 0.038(7) 0.035(7) 0.014(6) 0.008(5) -0.001(5) 0.023(6)
C7 0.028(7) 0.027(6) 0.017(6) 0.005(5) -0.003(5) 0.010(5)
C3 0.040(7) 0.019(6) 0.015(6) 0.000(5) -0.005(5) 0.011(5)
O1 0.022(4) 0.032(5) 0.013(4) 0.001(3) -0.002(3) 0.011(4)
O2 0.020(4) 0.032(5) 0.009(4) 0.000(3) 0.001(3) 0.015(4)
N1 0.082(9) 0.014(5) 0.011(5) -0.002(4) -0.003(5) 0.014(5)
C1 0.055(9) 0.032(7) 0.003(5) -0.002(5) -0.001(5) 0.014(6)
C16 0.013(5) 0.036(7) 0.017(6) 0.006(5) 0.004(4) 0.018(5)
C9 0.009(5) 0.027(6) 0.014(5) 0.002(4) -0.005(4) 0.005(5)
C12 0.019(6) 0.046(8) 0.016(6) 0.007(5) 0.001(5) 0.014(6)
C14 0.020(6) 0.034(7) 0.012(5) -0.002(5) 0.001(4) 0.017(5)
C11 0.019(6) 0.037(7) 0.017(6) -0.004(5) -0.001(5) 0.011(5)
C13 0.012(5) 0.036(7) 0.013(6) -0.001(5) -0.001(4) 0.016(5)
N5 0.022(5) 0.042(6) 0.011(5) 0.003(4) -0.002(4) 0.020(5)
O3 0.022(4) 0.032(5) 0.017(4) 0.007(4) -0.003(3) 0.008(4)
O4 0.037(5) 0.029(5) 0.017(4) 0.000(4) 0.007(4) 0.017(4)
N7 0.019(5) 0.052(7) 0.012(5) 0.001(4) 0.004(4) 0.017(5)
N6 0.025(6) 0.044(6) 0.005(4) 0.003(4) 0.000(4) 0.016(5)
N8 0.025(5) 0.043(6) 0.013(5) 0.006(4) 0.006(4) 0.017(5)
N4 0.080(9) 0.034(6) 0.012(5) 0.007(5) -0.007(5) 0.025(6)

loop_
_atom_type_symbol
_atom_type_description
_atom_type_scat_dispersion_real
_atom_type_scat_dispersion_imag
_atom_type_scat_source
C C 0.0033 0.0016 'International Tables Vol C Tables 4.2.6.8 and 6.1.1.4'
H H 0.0000 0.0000 'International Tables Vol C Tables 4.2.6.8 and 6.1.1.4'
N N 0.0061 0.0033 'International Tables Vol C Tables 4.2.6.8 and 6.1.1.4'
O O 0.0106 0.0060 'International Tables Vol C Tables 4.2.6.8 and 6.1.1.4'
Zn Zn 0.2839 1.4301 'International Tables Vol C Tables 4.2.6.8 and 6.1.1.4'

loop_
_geom_angle_atom_site_label_1
_geom_angle_atom_site_label_2
_geom_angle_atom_site_label_3
_geom_angle
_geom_angle_site_symmetry_1
_geom_angle_site_symmetry_3
C9 N8 N7 105.8(9) . .
C9 N8 Zn2 138.0(8) . 1_655
N7 N8 Zn2 115.5(7) . 1_655
N3 N4 C1 104.2(11) . .
N3 N4 Zn2 116.6(10) . 1_545
C1 N4 Zn2 139.0(8) . 1_545
O2 Zn1 O3 118.5(3) . .
O2 Zn1 N1 113.1(4) . .
O3 Zn1 N1 102.4(4) . .
O2 Zn1 N5 102.9(4) . .
O3 Zn1 N5 111.2(4) . .
N1 Zn1 N5 108.7(5) . .
O4 Zn2 O1 121.3(3) . .
O4 Zn2 N4 105.4(4) . 1_565
O1 Zn2 N4 117.2(4) . 1_565
O4 Zn2 N8 107.9(4) . 1_455
O1 Zn2 N8 98.6(4) . 1_455
N4 Zn2 N8 104.8(5) 1_565 1_455
C7 C2 C3 121.8(11) . .
C7 C2 C1 119.1(11) . .
C3 C2 C1 119.0(11) . .
O1 C8 O2 125.6(11) . .
O1 C8 C5 117.4(11) . .
O2 C8 C5 117.0(10) . .
C6 C5 C4 118.7(10) . .
C6 C5 C8 121.6(11) . .
C4 C5 C8 119.7(11) . .
C3 C4 C5 120.2(11) 2_767 .
C7 C6 C5 120.9(12) 2_767 .
C2 C7 C6 119.0(12) . 2_767
C4 C3 C2 119.3(11) 2_767 .
C8 O1 Zn2 125.9(7) . .
C8 O2 Zn1 122.1(7) . .
N2 N1 C1 106.2(10) . .
N2 N1 Zn1 114.6(9) . .
C1 N1 Zn1 139.2(8) . .
N4 C1 N1 109.9(10) . .
N4 C1 C2 124.7(11) . .
N1 C1 C2 125.5(11) . .
O3 C16 O4 126.4(11) . .
O3 C16 C13 115.7(10) . .
O4 C16 C13 117.9(10) . .
N5 C9 N8 109.6(9) . .
N5 C9 C20 124.1(10) . 2_766
N8 C9 C20 126.2(10) . 2_766
C13 C12 C11 120.4(12) . .
C13 C14 C21 119.1(11) . .
C20 C11 C12 118.4(11) . .
C12 C13 C14 121.1(10) . .
C12 C13 C16 120.0(11) . .
C14 C13 C16 118.9(10) . .
C9 N5 N6 106.8(9) . .
C9 N5 Zn1 137.6(7) . .
N6 N5 Zn1 114.7(7) . .
C16 O3 Zn1 127.0(8) . .
C16 O4 Zn2 127.6(7) . .
N6 N7 N8 109.4(9) . .
N7 N6 N5 108.3(9) . .
C14 C21 C20 120.9(11) . .
C11 C20 C21 120.1(11) . .
C11 C20 C9 118.9(10) . 2_766
C21 C20 C9 121.0(10) . 2_766
N3 N2 N1 107.7(14) . .
N2 N3 N4 112.0(15) . .
O13 O11 O12 69(2) . .
O12 O12 O11 152(5) 2_776 .
O12 O12 O13 158(5) 2_776 .
O11 O12 O13 49.8(18) . .
O11 O13 O12 61(2) . .

loop_
_geom_bond_atom_site_label_1
_geom_bond_atom_site_label_2
_geom_bond_distance
_geom_bond_site_symmetry_2
Zn1 O2 1.928(7) .
Zn1 O3 1.939(8) .
Zn1 N1 1.995(10) .
Zn1 N5 2.006(10) .
Zn2 O4 1.934(8) .
Zn2 O1 1.952(8) .
Zn2 N4 1.990(11) 1_565
Zn2 N8 2.026(10) 1_455
C2 C7 1.377(17) .
C2 C3 1.385(17) .
C2 C1 1.491(15) .
C8 O1 1.260(14) .
C8 O2 1.264(14) .
C8 C5 1.469(15) .
C5 C6 1.395(18) .
C5 C4 1.413(18) .
C4 C3 1.386(16) 2_767
C6 C7 1.391(16) 2_767
C7 C6 1.391(16) 2_767
C3 C4 1.386(16) 2_767
N1 N2 1.318(18) .
N1 C1 1.328(16) .
C16 O3 1.243(14) .
C16 O4 1.260(14) .
C16 C13 1.511(15) .
C9 N5 1.326(15) .
C9 C20 1.457(15) 2_766
C12 C13 1.371(17) .
C12 C11 1.402(16) .
C14 C13 1.373(16) .
C14 C21 1.371(16) .
C11 C20 1.384(17) .
N5 N6 1.386(13) .
N7 N6 1.301(14) .
C21 C20 1.392(16) .
C20 C9 1.457(15) 2_766
N2 N3 1.28(2) .
N8 C9 1.357(14) .
N8 N7 1.374(13) .
N8 Zn2 2.026(10) 1_655
N4 N3 1.310(19) .
N4 C1 1.324(16) .
N4 Zn2 1.990(11) 1_545
O11 O13 1.44(5) .
O11 O12 1.64(5) .
O12 O12 0.97(6) 2_776
O12 O13 1.76(4) .
